data_4125294
loop_
_publ_author_name
'Samanta, Avik'
'Liu, Zhichang'
'Nalluri, Siva Krishna Mohan'
'Zhang, Yu'
'Schatz, George C.'
'Stoddart, J. Fraser'

_publ_section_title
;
 Supramolecular Double-Helix Formation by Diastereoisomeric Conformations
 of Configurationally Enantiomeric Macrocycles.
;
_journal_issue 43
_journal_name_full 'Journal of the American Chemical Society'
_journal_page_first 14469
_journal_page_last 14480
_journal_paper_doi 10.1021/jacs.6b09258
_journal_volume 138
_journal_year 2016
_chemical_absolute_configuration ad
_chemical_formula_moiety 'C44 H32 N4 O8, C H4 O'
_chemical_formula_sum 'C45 H36 N4 O9'
_chemical_formula_weight 776.78
_chemical_name_systematic
;
 ?
;
_space_group_crystal_system monoclinic
_space_group_IT_number 5
_space_group_name_Hall 'C 2y'
_space_group_name_H-M_alt 'C 1 2 1'
_symmetry_space_group_name_Hall 'C 2y'
_symmetry_space_group_name_H-M 'C 1 2 1'
_atom_sites_solution_hydrogens geom
_audit_creation_date 2015-10-13
_audit_creation_method
;
Olex2 1.2
(compiled 2015.09.30 svn.r3233 for OlexSys, GUI svn.r5103)
;
_cell_angle_alpha 90
_cell_angle_beta 97.500(3)
_cell_angle_gamma 90
_cell_formula_units_Z 4
_cell_length_a 32.045(4)
_cell_length_b 8.2580(9)
_cell_length_c 14.0706(15)
_cell_measurement_reflns_used 9877
_cell_measurement_temperature 100(2)
_cell_measurement_theta_max 65.169
_cell_measurement_theta_min 3.935
_cell_volume 3691.6(7)
_computing_cell_refinement 'SAINT V8.34A (Bruker, 2013)'
_computing_data_collection 'APEX2 V2014.11-0 (Bruker, 2014)'
_computing_data_reduction 'Bruker SAINT'
_computing_molecular_graphics 'Olex2 (Dolomanov et al., 2009)'
_computing_publication_material 'Olex2 (Dolomanov et al., 2009)'
_computing_structure_refinement 'ShelXL (Sheldrick, 2015)'
_computing_structure_solution 'ShelXT (Sheldrick, 2015)'
_diffrn_ambient_temperature 100.0
_diffrn_detector_area_resol_mean 8
_diffrn_measured_fraction_theta_full 0.945
_diffrn_measured_fraction_theta_max 0.994
_diffrn_measurement_device_type 'Kappa Apex 2'
_diffrn_measurement_method '\w and \f scans'
_diffrn_radiation_monochromator 'MX optics'
_diffrn_radiation_type CuK\a
_diffrn_radiation_wavelength 1.54178
_diffrn_reflns_av_R_equivalents 0.0377
_diffrn_reflns_av_unetI/netI 0.0421
_diffrn_reflns_Laue_measured_fraction_full 0.945
_diffrn_reflns_Laue_measured_fraction_max 0.994
_diffrn_reflns_limit_h_max 37
_diffrn_reflns_limit_h_min -37
_diffrn_reflns_limit_k_max 9
_diffrn_reflns_limit_k_min -9
_diffrn_reflns_limit_l_max 16
_diffrn_reflns_limit_l_min -14
_diffrn_reflns_number 19174
_diffrn_reflns_point_group_measured_fraction_full 0.930
_diffrn_reflns_point_group_measured_fraction_max 0.979
_diffrn_reflns_theta_full 67.679
_diffrn_reflns_theta_max 65.179
_diffrn_reflns_theta_min 3.168
_diffrn_source microsource
_exptl_absorpt_coefficient_mu 0.812
_exptl_absorpt_correction_T_max 0.7526
_exptl_absorpt_correction_T_min 0.6580
_exptl_absorpt_correction_type multi-scan
_exptl_absorpt_process_details
;
SADABS-2014/5 (Bruker,2014/5) was used for absorption correction.
wR2(int) was 0.1419 before and 0.0470 after correction.
The Ratio of minimum to maximum transmission is 0.8743.
The \l/2 correction factor is 0.00150.
;
_exptl_crystal_colour colourless
_exptl_crystal_colour_primary colourless
_exptl_crystal_density_diffrn 1.398
_exptl_crystal_description needle
_exptl_crystal_F_000 1624
_exptl_crystal_size_max 0.446
_exptl_crystal_size_mid 0.286
_exptl_crystal_size_min 0.024
_refine_diff_density_max 0.212
_refine_diff_density_min -0.487
_refine_diff_density_rms 0.053
_refine_ls_abs_structure_details
;
 Flack x determined using 2770 quotients [(I+)-(I-)]/[(I+)+(I-)]
 (Parsons and Flack (2004), Acta Cryst. A60, s61).
;
_refine_ls_abs_structure_Flack 0.01(5)
_refine_ls_extinction_method none
_refine_ls_goodness_of_fit_ref 1.053
_refine_ls_hydrogen_treatment constr
_refine_ls_matrix_type full
_refine_ls_number_parameters 525
_refine_ls_number_reflns 6201
_refine_ls_number_restraints 1
_refine_ls_restrained_S_all 1.053
_refine_ls_R_factor_all 0.0375
_refine_ls_R_factor_gt 0.0372
_refine_ls_shift/su_max 0.000
_refine_ls_shift/su_mean 0.000
_refine_ls_structure_factor_coef Fsqd
_refine_ls_weighting_details 'w=1/[\s^2^(Fo^2^)+(0.0642P)^2^+1.9901P] where P=(Fo^2^+2Fc^2^)/3'
_refine_ls_weighting_scheme calc
_refine_ls_wR_factor_gt 0.1004
_refine_ls_wR_factor_ref 0.1008
_reflns_Friedel_coverage 0.830
_reflns_Friedel_fraction_full 0.912
_reflns_Friedel_fraction_max 0.962
_reflns_number_gt 6133
_reflns_number_total 6201
_reflns_threshold_expression 'I > 2\s(I)'
_cod_data_source_file ja6b09258_si_001.cif
_cod_data_source_block cx0582
_cod_depositor_comments 'Adding full bibliography for 4125292--4125294.cif.'
_cod_database_code 4125294
_shelxl_version_number 2013-4
_shelx_space_group_comment
;
The symmetry employed for this shelxl refinement is uniquely defined
by the following loop, which should always be used as a source of
symmetry information in preference to the above space-group names.
They are only intended as comments.
;
_shelx_estimated_absorpt_t_max 0.981
_shelx_estimated_absorpt_t_min 0.713
_olex2_refinement_description
;
1. Fixed Uiso
 At 1.2 times of:
  All C(H) groups, All C(H,H) groups
 At 1.5 times of:
  All C(H,H,H) groups, All O(H) groups
2.a Ternary CH refined with riding coordinates:
 C1(H1), C6(H6), C23(H23), C28(H28)
2.b Secondary CH2 refined with riding coordinates:
 C2(H2A,H2B), C3(H3A,H3B), C4(H4A,H4B), C5(H5A,H5B), C24(H24A,H24B), C25(H25A,
 H25B), C26(H26A,H26B), C27(H27A,H27B)
2.c Aromatic/amide H refined with riding coordinates:
 C9(H9), C10(H10), C12(H12), C16(H16), C21(H21), C22(H22), C31(H31), C32(H32),
 C34(H34), C38(H38), C43(H43), C44(H44)
2.d Idealised Me refined as rotating group:
 C45(H45A,H45B,H45C)
2.e Idealised tetrahedral OH refined as rotating group:
 O9(H9A)
;
_olex2_date_sample_data_collection 2015-10-12
_olex2_date_sample_submission 2015-10-09
_olex2_submission_original_sample_id cx0582
_olex2_submission_special_instructions 'No special instructions were received'

loop_
_space_group_symop_operation_xyz
'x, y, z'
'-x, y, -z'
'x+1/2, y+1/2, z'
'-x+1/2, y+1/2, -z'

loop_
_atom_site_label
_atom_site_type_symbol
_atom_site_fract_x
_atom_site_fract_y
_atom_site_fract_z
_atom_site_U_iso_or_equiv
_atom_site_adp_type
_atom_site_occupancy
_atom_site_site_symmetry_order
_atom_site_calc_flag
_atom_site_refinement_flags_posn
O1 O 0.30799(6) 0.1292(3) 0.49339(14) 0.0311(5) Uani 1 1 d .
O2 O 0.26938(6) 0.5599(3) 0.29501(15) 0.0327(5) Uani 1 1 d .
O3 O 0.56669(6) 0.6597(3) 0.32943(14) 0.0272(4) Uani 1 1 d .
O4 O 0.53129(6) 1.1984(3) 0.31390(15) 0.0294(5) Uani 1 1 d .
O5 O 0.58954(6) 0.6147(2) 0.12696(14) 0.0252(4) Uani 1 1 d .
O6 O 0.48115(6) 0.9797(2) 0.11987(13) 0.0235(4) Uani 1 1 d .
O7 O 0.33341(6) 0.0481(3) 0.29420(15) 0.0346(5) Uani 1 1 d .
O8 O 0.22748(6) 0.3178(3) 0.10955(14) 0.0347(5) Uani 1 1 d .
N1 N 0.27795(7) 0.3303(3) 0.38990(17) 0.0274(5) Uani 1 1 d .
N2 N 0.55933(7) 0.9384(3) 0.31156(15) 0.0230(5) Uani 1 1 d .
N3 N 0.54280(7) 0.8316(3) 0.12169(15) 0.0193(4) Uani 1 1 d .
N4 N 0.27254(8) 0.1668(3) 0.21667(17) 0.0317(6) Uani 1 1 d .
C1 C 0.24420(9) 0.1143(4) 0.2859(2) 0.0315(7) Uani 1 1 d .
H1 H 0.2585 0.0253 0.3258 0.038 Uiso 1 1 calc R
C2 C 0.20175(10) 0.0502(5) 0.2385(2) 0.0398(8) Uani 1 1 d .
H2A H 0.2062 -0.0459 0.1991 0.048 Uiso 1 1 calc R
H2B H 0.1875 0.1343 0.1958 0.048 Uiso 1 1 calc R
C3 C 0.17387(10) 0.0042(4) 0.3152(2) 0.0361(7) Uani 1 1 d .
H3A H 0.1459 -0.0303 0.2836 0.043 Uiso 1 1 calc R
H3B H 0.1867 -0.0881 0.3533 0.043 Uiso 1 1 calc R
C4 C 0.16878(8) 0.1458(4) 0.3810(2) 0.0328(7) Uani 1 1 d .
H4A H 0.1510 0.1125 0.4302 0.039 Uiso 1 1 calc R
H4B H 0.1542 0.2354 0.3434 0.039 Uiso 1 1 calc R
C5 C 0.21120(9) 0.2060(4) 0.4306(2) 0.0288(6) Uani 1 1 d .
H5A H 0.2071 0.2993 0.4726 0.035 Uiso 1 1 calc R
H5B H 0.2257 0.1188 0.4705 0.035 Uiso 1 1 calc R
C6 C 0.23740(8) 0.2565(4) 0.3527(2) 0.0283(7) Uani 1 1 d .
H6 H 0.2208 0.3405 0.3128 0.034 Uiso 1 1 calc R
C7 C 0.31062(9) 0.2542(4) 0.44977(19) 0.0243(6) Uani 1 1 d .
C8 C 0.34783(8) 0.3614(3) 0.44780(19) 0.0222(6) Uani 1 1 d .
C9 C 0.38888(8) 0.3460(4) 0.49301(18) 0.0228(5) Uani 1 1 d .
H9 H 0.3973 0.2560 0.5330 0.027 Uiso 1 1 calc R
C10 C 0.41689(8) 0.4677(4) 0.47703(18) 0.0217(5) Uani 1 1 d .
H10 H 0.4452 0.4594 0.5063 0.026 Uiso 1 1 calc R
C11 C 0.40504(8) 0.6029(4) 0.41930(18) 0.0217(5) Uani 1 1 d .
C12 C 0.36332(8) 0.6171(4) 0.37497(18) 0.0226(5) Uani 1 1 d .
H12 H 0.3543 0.7078 0.3361 0.027 Uiso 1 1 calc R
C13 C 0.33615(8) 0.4943(4) 0.39024(18) 0.0221(6) Uani 1 1 d .
C14 C 0.29092(8) 0.4734(4) 0.3504(2) 0.0255(6) Uani 1 1 d .
C15 C 0.43633(8) 0.7291(4) 0.40347(18) 0.0220(6) Uani 1 1 d .
C16 C 0.47674(8) 0.6804(4) 0.38589(17) 0.0213(5) Uani 1 1 d .
H16 H 0.4847 0.5695 0.3875 0.026 Uiso 1 1 calc R
C17 C 0.50432(8) 0.8004(4) 0.36621(17) 0.0221(6) Uani 1 1 d .
C18 C 0.54673(8) 0.7824(4) 0.33533(18) 0.0220(6) Uani 1 1 d .
C19 C 0.52897(8) 1.0548(4) 0.32781(19) 0.0230(6) Uani 1 1 d .
C20 C 0.49372(8) 0.9624(4) 0.36304(18) 0.0225(6) Uani 1 1 d .
C21 C 0.45449(9) 1.0135(4) 0.38202(19) 0.0257(6) Uani 1 1 d .
H21 H 0.4473 1.1251 0.3813 0.031 Uiso 1 1 calc R
C22 C 0.42590(8) 0.8939(4) 0.4023(2) 0.0252(6) Uani 1 1 d .
H22 H 0.3987 0.9254 0.4156 0.030 Uiso 1 1 calc R
C23 C 0.59247(8) 0.9566(3) 0.24813(18) 0.0214(5) Uani 1 1 d .
H23 H 0.6095 0.8548 0.2537 0.026 Uiso 1 1 calc R
C24 C 0.62280(8) 1.0964(4) 0.2750(2) 0.0277(6) Uani 1 1 d .
H24A H 0.6369 1.0818 0.3414 0.033 Uiso 1 1 calc R
H24B H 0.6071 1.2000 0.2719 0.033 Uiso 1 1 calc R
C25 C 0.65586(8) 1.1008(4) 0.2049(2) 0.0284(6) Uani 1 1 d .
H25A H 0.6756 1.1916 0.2220 0.034 Uiso 1 1 calc R
H25B H 0.6723 0.9988 0.2103 0.034 Uiso 1 1 calc R
C26 C 0.63488(9) 1.1216(4) 0.10223(19) 0.0266(6) Uani 1 1 d .
H26A H 0.6566 1.1261 0.0584 0.032 Uiso 1 1 calc R
H26B H 0.6190 1.2247 0.0963 0.032 Uiso 1 1 calc R
C27 C 0.60486(9) 0.9801(4) 0.07386(19) 0.0246(6) Uani 1 1 d .
H27A H 0.6210 0.8777 0.0757 0.029 Uiso 1 1 calc R
H27B H 0.5908 0.9962 0.0076 0.029 Uiso 1 1 calc R
C28 C 0.57168(8) 0.9691(3) 0.14290(18) 0.0204(5) Uani 1 1 d .
H28 H 0.5546 1.0708 0.1363 0.024 Uiso 1 1 calc R
C29 C 0.55415(8) 0.6665(3) 0.12303(17) 0.0198(5) Uani 1 1 d .
C30 C 0.51375(8) 0.5749(3) 0.11879(18) 0.0207(5) Uani 1 1 d .
C31 C 0.50636(9) 0.4108(3) 0.1213(2) 0.0246(6) Uani 1 1 d .
H31 H 0.5289 0.3352 0.1261 0.030 Uiso 1 1 calc R
C32 C 0.46464(9) 0.3593(3) 0.1165(2) 0.0266(6) Uani 1 1 d .
H32 H 0.4588 0.2467 0.1183 0.032 Uiso 1 1 calc R
C33 C 0.43108(8) 0.4704(3) 0.10898(18) 0.0216(5) Uani 1 1 d .
C34 C 0.43950(8) 0.6367(3) 0.10810(17) 0.0205(5) Uani 1 1 d .
H34 H 0.4173 0.7138 0.1039 0.025 Uiso 1 1 calc R
C35 C 0.48090(8) 0.6856(3) 0.11351(18) 0.0194(5) Uani 1 1 d .
C36 C 0.49904(8) 0.8511(3) 0.11816(17) 0.0188(5) Uani 1 1 d .
C37 C 0.38697(8) 0.4113(3) 0.10573(19) 0.0226(5) Uani 1 1 d .
C38 C 0.37754(9) 0.2879(4) 0.1671(2) 0.0252(6) Uani 1 1 d .
H38 H 0.3992 0.2321 0.2065 0.030 Uiso 1 1 calc R
C39 C 0.33573(9) 0.2490(4) 0.16878(19) 0.0255(6) Uani 1 1 d .
C40 C 0.31618(9) 0.1390(4) 0.2348(2) 0.0291(6) Uani 1 1 d .
C41 C 0.26265(9) 0.2745(4) 0.1408(2) 0.0295(6) Uani 1 1 d .
C42 C 0.30380(9) 0.3273(4) 0.11105(19) 0.0264(6) Uani 1 1 d .
C43 C 0.31258(9) 0.4431(4) 0.0457(2) 0.0283(6) Uani 1 1 d .
H43 H 0.2908 0.4925 0.0033 0.034 Uiso 1 1 calc R
C44 C 0.35448(9) 0.4847(3) 0.04460(19) 0.0255(6) Uani 1 1 d .
H44 H 0.3613 0.5653 0.0010 0.031 Uiso 1 1 calc R
O9 O 0.28951(12) 0.9415(4) 0.0736(2) 0.0671(9) Uani 1 1 d .
H9A H 0.2883 0.9141 0.0158 0.101 Uiso 1 1 calc GR
C45 C 0.28287(15) 0.8046(5) 0.1295(3) 0.0561(10) Uani 1 1 d .
H45A H 0.2589 0.7426 0.0980 0.084 Uiso 1 1 calc GR
H45B H 0.2770 0.8395 0.1930 0.084 Uiso 1 1 calc GR
H45C H 0.3081 0.7364 0.1364 0.084 Uiso 1 1 calc GR

loop_
_atom_site_aniso_label
_atom_site_aniso_U_11
_atom_site_aniso_U_22
_atom_site_aniso_U_33
_atom_site_aniso_U_23
_atom_site_aniso_U_13
_atom_site_aniso_U_12
O1 0.0268(9) 0.0366(12) 0.0288(10) 0.0137(10) -0.0006(8) -0.0043(9)
O2 0.0210(9) 0.0390(12) 0.0362(11) 0.0173(10) -0.0038(8) -0.0043(9)
O3 0.0209(9) 0.0331(11) 0.0281(10) 0.0103(9) 0.0050(7) 0.0042(8)
O4 0.0291(10) 0.0275(11) 0.0325(11) -0.0046(8) 0.0080(8) -0.0046(8)
O5 0.0214(9) 0.0264(10) 0.0292(10) 0.0032(8) 0.0088(7) 0.0046(8)
O6 0.0244(9) 0.0175(9) 0.0275(9) -0.0003(7) 0.0001(7) 0.0025(7)
O7 0.0293(10) 0.0386(12) 0.0354(11) 0.0152(10) 0.0021(9) -0.0060(9)
O8 0.0244(10) 0.0533(14) 0.0260(10) 0.0105(10) 0.0010(8) -0.0054(10)
N1 0.0182(11) 0.0339(13) 0.0286(12) 0.0124(11) -0.0025(9) -0.0052(11)
N2 0.0175(10) 0.0325(13) 0.0193(11) 0.0029(10) 0.0035(8) -0.0016(9)
N3 0.0208(10) 0.0177(10) 0.0195(10) 0.0008(9) 0.0025(8) 0.0003(9)
N4 0.0255(12) 0.0424(15) 0.0272(12) 0.0138(11) 0.0032(10) -0.0089(11)
C1 0.0242(13) 0.0450(18) 0.0252(14) 0.0137(14) 0.0027(11) -0.0094(13)
C2 0.0322(15) 0.061(2) 0.0256(15) 0.0065(15) 0.0019(12) -0.0246(16)
C3 0.0284(14) 0.051(2) 0.0284(15) 0.0088(14) 0.0015(12) -0.0175(14)
C4 0.0184(13) 0.0414(18) 0.0381(16) 0.0147(15) 0.0016(11) -0.0043(12)
C5 0.0212(13) 0.0329(16) 0.0321(15) 0.0097(12) 0.0028(11) -0.0042(11)
C6 0.0164(12) 0.0377(17) 0.0291(14) 0.0133(13) -0.0037(11) -0.0073(12)
C7 0.0205(12) 0.0318(15) 0.0198(12) 0.0060(11) 0.0000(10) -0.0009(11)
C8 0.0176(12) 0.0301(15) 0.0190(12) 0.0000(11) 0.0021(10) -0.0019(11)
C9 0.0199(12) 0.0319(14) 0.0165(11) -0.0002(11) 0.0015(9) 0.0044(11)
C10 0.0171(11) 0.0322(14) 0.0157(11) -0.0033(11) 0.0017(9) 0.0013(11)
C11 0.0175(11) 0.0323(14) 0.0155(11) -0.0051(11) 0.0032(9) -0.0006(11)
C12 0.0206(12) 0.0294(14) 0.0177(12) 0.0012(11) 0.0020(9) -0.0010(11)
C13 0.0164(12) 0.0305(14) 0.0190(12) 0.0012(11) 0.0009(9) -0.0006(10)
C14 0.0179(12) 0.0328(15) 0.0252(13) 0.0072(12) 0.0000(10) -0.0027(12)
C15 0.0178(12) 0.0325(15) 0.0154(12) -0.0008(11) 0.0013(10) -0.0021(11)
C16 0.0167(12) 0.0311(14) 0.0153(12) 0.0017(10) -0.0003(10) 0.0000(11)
C17 0.0177(12) 0.0350(16) 0.0129(11) 0.0010(11) -0.0007(9) -0.0011(11)
C18 0.0172(12) 0.0327(15) 0.0153(11) 0.0052(11) -0.0007(9) -0.0006(12)
C19 0.0215(12) 0.0296(15) 0.0175(12) -0.0030(11) 0.0013(10) -0.0048(11)
C20 0.0207(12) 0.0317(15) 0.0147(11) -0.0045(11) 0.0005(9) -0.0024(12)
C21 0.0241(13) 0.0292(15) 0.0235(13) -0.0086(11) 0.0023(10) -0.0013(11)
C22 0.0182(12) 0.0343(15) 0.0233(13) -0.0046(11) 0.0039(10) -0.0019(11)
C23 0.0198(12) 0.0268(14) 0.0182(12) 0.0030(11) 0.0046(10) 0.0002(11)
C24 0.0218(12) 0.0377(16) 0.0235(13) -0.0022(12) 0.0030(10) -0.0077(12)
C25 0.0220(12) 0.0369(16) 0.0270(14) -0.0005(12) 0.0055(11) -0.0071(12)
C26 0.0275(13) 0.0276(14) 0.0261(13) 0.0019(12) 0.0089(11) -0.0042(12)
C27 0.0284(13) 0.0264(14) 0.0193(12) 0.0015(11) 0.0047(10) -0.0026(12)
C28 0.0223(12) 0.0190(12) 0.0197(12) 0.0012(10) 0.0022(10) -0.0022(10)
C29 0.0244(13) 0.0198(13) 0.0159(12) 0.0005(10) 0.0048(9) 0.0036(10)
C30 0.0245(13) 0.0191(13) 0.0199(13) -0.0001(10) 0.0081(10) 0.0021(10)
C31 0.0278(14) 0.0165(12) 0.0314(15) 0.0026(11) 0.0102(11) 0.0042(11)
C32 0.0304(15) 0.0171(13) 0.0345(15) 0.0014(11) 0.0129(12) -0.0008(11)
C33 0.0240(13) 0.0197(13) 0.0223(12) 0.0004(11) 0.0076(10) -0.0011(11)
C34 0.0223(12) 0.0220(13) 0.0175(11) 0.0014(10) 0.0039(9) 0.0030(11)
C35 0.0223(12) 0.0191(13) 0.0171(12) 0.0017(10) 0.0036(10) 0.0012(10)
C36 0.0216(12) 0.0194(13) 0.0151(12) 0.0006(10) 0.0016(9) 0.0020(11)
C37 0.0250(13) 0.0203(12) 0.0237(13) -0.0034(11) 0.0077(10) -0.0015(11)
C38 0.0253(13) 0.0255(14) 0.0246(13) 0.0025(11) 0.0023(10) -0.0009(11)
C39 0.0260(14) 0.0279(14) 0.0224(13) 0.0021(11) 0.0030(11) -0.0060(12)
C40 0.0269(13) 0.0337(16) 0.0266(14) 0.0036(13) 0.0029(11) -0.0059(13)
C41 0.0277(15) 0.0405(17) 0.0200(13) 0.0031(12) 0.0017(11) -0.0070(13)
C42 0.0265(14) 0.0328(15) 0.0202(13) 0.0022(12) 0.0037(10) -0.0038(12)
C43 0.0266(13) 0.0372(16) 0.0215(13) 0.0060(12) 0.0041(10) -0.0004(12)
C44 0.0290(13) 0.0244(13) 0.0239(13) 0.0042(11) 0.0065(10) 0.0004(11)
O9 0.098(2) 0.0615(19) 0.0437(15) -0.0105(14) 0.0149(15) -0.0205(18)
C45 0.075(3) 0.043(2) 0.051(2) -0.0054(18) 0.0093(19) -0.001(2)

loop_
_atom_type_symbol
_atom_type_description
_atom_type_scat_dispersion_real
_atom_type_scat_dispersion_imag
_atom_type_scat_source
C C 0.0181 0.0091 'International Tables Vol C Tables 4.2.6.8 and 6.1.1.4'
H H 0.0000 0.0000 'International Tables Vol C Tables 4.2.6.8 and 6.1.1.4'
N N 0.0311 0.0180 'International Tables Vol C Tables 4.2.6.8 and 6.1.1.4'
O O 0.0492 0.0322 'International Tables Vol C Tables 4.2.6.8 and 6.1.1.4'

loop_
_geom_angle_atom_site_label_1
_geom_angle_atom_site_label_2
_geom_angle_atom_site_label_3
_geom_angle
C7 N1 C6 125.8(2)
C14 N1 C6 120.4(2)
C14 N1 C7 112.4(2)
C18 N2 C19 111.2(2)
C18 N2 C23 119.2(2)
C19 N2 C23 126.4(2)
C29 N3 C28 126.1(2)
C36 N3 C28 121.2(2)
C36 N3 C29 111.4(2)
C40 N4 C1 120.9(2)
C41 N4 C1 126.4(3)
C41 N4 C40 111.4(2)
N4 C1 H1 108.0
N4 C1 C2 113.7(2)
N4 C1 C6 109.1(3)
C2 C1 H1 108.0
C2 C1 C6 110.0(3)
C6 C1 H1 108.0
C1 C2 H2A 109.6
C1 C2 H2B 109.6
C1 C2 C3 110.2(2)
H2A C2 H2B 108.1
C3 C2 H2A 109.6
C3 C2 H2B 109.6
C2 C3 H3A 109.4
C2 C3 H3B 109.4
H3A C3 H3B 108.0
C4 C3 C2 111.0(3)
C4 C3 H3A 109.4
C4 C3 H3B 109.4
C3 C4 H4A 109.3
C3 C4 H4B 109.3
C3 C4 C5 111.7(3)
H4A C4 H4B 107.9
C5 C4 H4A 109.3
C5 C4 H4B 109.3
C4 C5 H5A 110.2
C4 C5 H5B 110.2
H5A C5 H5B 108.5
C6 C5 C4 107.6(2)
C6 C5 H5A 110.2
C6 C5 H5B 110.2
N1 C6 C1 110.2(2)
N1 C6 C5 113.7(2)
N1 C6 H6 107.0
C1 C6 H6 107.0
C5 C6 C1 111.5(2)
C5 C6 H6 107.0
O1 C7 N1 126.2(3)
O1 C7 C8 128.8(2)
N1 C7 C8 105.0(2)
C9 C8 C7 130.5(3)
C13 C8 C7 109.0(2)
C13 C8 C9 120.5(3)
C8 C9 H9 121.5
C10 C9 C8 117.0(3)
C10 C9 H9 121.5
C9 C10 H10 118.7
C9 C10 C11 122.6(2)
C11 C10 H10 118.7
C10 C11 C12 119.6(3)
C10 C11 C15 120.6(2)
C12 C11 C15 119.8(3)
C11 C12 H12 121.4
C13 C12 C11 117.1(3)
C13 C12 H12 121.4
C8 C13 C14 107.6(2)
C12 C13 C8 123.2(2)
C12 C13 C14 129.2(3)
O2 C14 N1 125.8(2)
O2 C14 C13 128.3(3)
N1 C14 C13 105.9(2)
C16 C15 C11 118.7(3)
C22 C15 C11 121.3(2)
C22 C15 C16 119.9(3)
C15 C16 H16 121.4
C17 C16 C15 117.3(3)
C17 C16 H16 121.4
C16 C17 C18 128.4(3)
C16 C17 C20 122.8(2)
C20 C17 C18 108.5(2)
O3 C18 N2 125.6(2)
O3 C18 C17 128.1(3)
N2 C18 C17 106.3(2)
O4 C19 N2 125.9(3)
O4 C19 C20 128.3(3)
N2 C19 C20 105.8(2)
C17 C20 C19 108.1(2)
C17 C20 C21 121.0(3)
C21 C20 C19 130.6(3)
C20 C21 H21 121.4
C20 C21 C22 117.3(3)
C22 C21 H21 121.4
C15 C22 C21 121.7(3)
C15 C22 H22 119.1
C21 C22 H22 119.1
N2 C23 H23 107.1
N2 C23 C24 114.3(2)
N2 C23 C28 109.3(2)
C24 C23 H23 107.1
C24 C23 C28 111.6(2)
C28 C23 H23 107.1
C23 C24 H24A 109.8
C23 C24 H24B 109.8
C23 C24 C25 109.2(2)
H24A C24 H24B 108.3
C25 C24 H24A 109.8
C25 C24 H24B 109.8
C24 C25 H25A 109.5
C24 C25 H25B 109.5
H25A C25 H25B 108.1
C26 C25 C24 110.8(2)
C26 C25 H25A 109.5
C26 C25 H25B 109.5
C25 C26 H26A 109.6
C25 C26 H26B 109.6
C25 C26 C27 110.2(2)
H26A C26 H26B 108.1
C27 C26 H26A 109.6
C27 C26 H26B 109.6
C26 C27 H27A 109.6
C26 C27 H27B 109.6
C26 C27 C28 110.1(2)
H27A C27 H27B 108.2
C28 C27 H27A 109.6
C28 C27 H27B 109.6
N3 C28 C23 108.9(2)
N3 C28 C27 112.8(2)
N3 C28 H28 107.9
C23 C28 H28 107.9
C27 C28 C23 111.3(2)
C27 C28 H28 107.9
O5 C29 N3 125.6(3)
O5 C29 C30 128.8(2)
N3 C29 C30 105.6(2)
C31 C30 C29 130.4(3)
C31 C30 C35 121.2(3)
C35 C30 C29 108.4(2)
C30 C31 H31 121.1
C30 C31 C32 117.7(3)
C32 C31 H31 121.1
C31 C32 H32 119.2
C31 C32 C33 121.5(3)
C33 C32 H32 119.2
C32 C33 C37 120.1(2)
C34 C33 C32 119.6(2)
C34 C33 C37 120.3(2)
C33 C34 H34 120.9
C35 C34 C33 118.1(2)
C35 C34 H34 120.9
C30 C35 C36 108.3(2)
C34 C35 C30 121.8(3)
C34 C35 C36 129.8(2)
O6 C36 N3 125.0(2)
O6 C36 C35 128.8(2)
N3 C36 C35 106.2(2)
C38 C37 C33 120.1(2)
C38 C37 C44 119.6(2)
C44 C37 C33 120.3(2)
C37 C38 H38 121.0
C39 C38 C37 118.0(3)
C39 C38 H38 121.0
C38 C39 C40 129.7(3)
C38 C39 C42 121.8(3)
C42 C39 C40 108.2(2)
O7 C40 N4 125.7(3)
O7 C40 C39 128.3(3)
N4 C40 C39 106.0(2)
O8 C41 N4 125.1(3)
O8 C41 C42 128.6(3)
N4 C41 C42 106.2(2)
C39 C42 C41 108.1(2)
C43 C42 C39 121.1(3)
C43 C42 C41 130.6(3)
C42 C43 H43 121.3
C42 C43 C44 117.4(3)
C44 C43 H43 121.3
C37 C44 H44 119.0
C43 C44 C37 122.0(3)
C43 C44 H44 119.0
C45 O9 H9A 109.5
O9 C45 H45A 109.5
O9 C45 H45B 109.5
O9 C45 H45C 109.5
H45A C45 H45B 109.5
H45A C45 H45C 109.5
H45B C45 H45C 109.5

loop_
_geom_bond_atom_site_label_1
_geom_bond_atom_site_label_2
_geom_bond_distance
O1 C7 1.210(4)
O2 C14 1.206(4)
O3 C18 1.207(4)
O4 C19 1.206(4)
O5 C29 1.207(3)
O6 C36 1.208(3)
O7 C40 1.203(4)
O8 C41 1.209(4)
N1 C6 1.468(3)
N1 C7 1.404(4)
N1 C14 1.393(4)
N2 C18 1.404(4)
N2 C19 1.408(4)
N2 C23 1.481(3)
N3 C28 1.471(3)
N3 C29 1.411(4)
N3 C36 1.406(3)
N4 C1 1.481(3)
N4 C40 1.407(4)
N4 C41 1.393(4)
C1 H1 1.0000
C1 C2 1.529(4)
C1 C6 1.538(5)
C2 H2A 0.9900
C2 H2B 0.9900
C2 C3 1.536(4)
C3 H3A 0.9900
C3 H3B 0.9900
C3 C4 1.514(5)
C4 H4A 0.9900
C4 H4B 0.9900
C4 C5 1.528(4)
C5 H5A 0.9900
C5 H5B 0.9900
C5 C6 1.523(4)
C6 H6 1.0000
C7 C8 1.488(4)
C8 C9 1.390(4)
C8 C13 1.386(4)
C9 H9 0.9500
C9 C10 1.386(4)
C10 H10 0.9500
C10 C11 1.403(4)
C11 C12 1.404(4)
C11 C15 1.483(4)
C12 H12 0.9500
C12 C13 1.371(4)
C13 C14 1.494(3)
C15 C16 1.408(4)
C15 C22 1.401(4)
C16 H16 0.9500
C16 C17 1.379(4)
C17 C18 1.487(4)
C17 C20 1.380(5)
C19 C20 1.500(4)
C20 C21 1.385(4)
C21 H21 0.9500
C21 C22 1.402(4)
C22 H22 0.9500
C23 H23 1.0000
C23 C24 1.525(4)
C23 C28 1.546(3)
C24 H24A 0.9900
C24 H24B 0.9900
C24 C25 1.539(4)
C25 H25A 0.9900
C25 H25B 0.9900
C25 C26 1.522(4)
C26 H26A 0.9900
C26 H26B 0.9900
C26 C27 1.533(4)
C27 H27A 0.9900
C27 H27B 0.9900
C27 C28 1.534(4)
C28 H28 1.0000
C29 C30 1.494(4)
C30 C31 1.377(4)
C30 C35 1.389(4)
C31 H31 0.9500
C31 C32 1.396(4)
C32 H32 0.9500
C32 C33 1.407(4)
C33 C34 1.400(4)
C33 C37 1.491(4)
C34 H34 0.9500
C34 C35 1.379(4)
C35 C36 1.483(4)
C37 C38 1.394(4)
C37 C44 1.399(4)
C38 H38 0.9500
C38 C39 1.381(4)
C39 C40 1.494(4)
C39 C42 1.381(4)
C41 C42 1.499(4)
C42 C43 1.381(4)
C43 H43 0.9500
C43 C44 1.388(4)
C44 H44 0.9500
O9 H9A 0.8400
O9 C45 1.410(5)
C45 H45A 0.9800
C45 H45B 0.9800
C45 H45C 0.9800

loop_
_geom_hbond_atom_site_label_D
_geom_hbond_atom_site_label_H
_geom_hbond_atom_site_label_A
_geom_hbond_distance_DH
_geom_hbond_distance_HA
_geom_hbond_distance_DA
_geom_hbond_angle_DHA
_geom_hbond_site_symmetry_A
O9 H9A O8 0.84 1.94 2.759(4) 164.4 4

loop_
_geom_torsion_atom_site_label_1
_geom_torsion_atom_site_label_2
_geom_torsion_atom_site_label_3
_geom_torsion_atom_site_label_4
_geom_torsion
O1 C7 C8 C9 1.3(5)
O1 C7 C8 C13 -178.2(3)
O4 C19 C20 C17 178.8(3)
O4 C19 C20 C21 5.0(5)
O5 C29 C30 C31 2.3(5)
O5 C29 C30 C35 -179.1(3)
O8 C41 C42 C39 178.2(3)
O8 C41 C42 C43 4.2(6)
N1 C7 C8 C9 -179.4(3)
N1 C7 C8 C13 1.1(3)
N2 C19 C20 C17 0.1(3)
N2 C19 C20 C21 -173.7(3)
N2 C23 C24 C25 179.2(2)
N2 C23 C28 N3 -52.4(3)
N2 C23 C28 C27 -177.3(2)
N3 C29 C30 C31 -177.6(3)
N3 C29 C30 C35 1.0(3)
N4 C1 C2 C3 -178.0(3)
N4 C1 C6 N1 -48.3(3)
N4 C1 C6 C5 -175.6(2)
N4 C41 C42 C39 0.5(3)
N4 C41 C42 C43 -173.4(3)
C1 N4 C40 O7 14.9(5)
C1 N4 C40 C39 -162.9(3)
C1 N4 C41 O8 -14.4(5)
C1 N4 C41 C42 163.3(3)
C1 C2 C3 C4 55.5(4)
C2 C1 C6 N1 -173.6(2)
C2 C1 C6 C5 59.1(3)
C2 C3 C4 C5 -58.2(3)
C3 C4 C5 C6 59.2(3)
C4 C5 C6 N1 175.1(3)
C4 C5 C6 C1 -59.5(3)
C6 N1 C7 O1 -14.0(5)
C6 N1 C7 C8 166.7(3)
C6 N1 C14 O2 11.0(5)
C6 N1 C14 C13 -168.6(3)
C6 C1 C2 C3 -55.4(4)
C7 N1 C6 C1 -64.3(3)
C7 N1 C6 C5 61.8(4)
C7 N1 C14 O2 178.2(3)
C7 N1 C14 C13 -1.4(3)
C7 C8 C9 C10 -180.0(3)
C7 C8 C13 C12 179.0(3)
C7 C8 C13 C14 -1.9(3)
C8 C9 C10 C11 0.9(4)
C8 C13 C14 O2 -177.5(3)
C8 C13 C14 N1 2.0(3)
C9 C8 C13 C12 -0.6(4)
C9 C8 C13 C14 178.5(2)
C9 C10 C11 C12 -0.3(4)
C9 C10 C11 C15 -179.3(2)
C10 C11 C12 C13 -0.7(4)
C10 C11 C15 C16 42.6(3)
C10 C11 C15 C22 -139.7(3)
C11 C12 C13 C8 1.2(4)
C11 C12 C13 C14 -177.7(3)
C11 C15 C16 C17 176.5(2)
C11 C15 C22 C21 -176.3(2)
C12 C11 C15 C16 -136.4(3)
C12 C11 C15 C22 41.3(4)
C12 C13 C14 O2 1.5(5)
C12 C13 C14 N1 -179.0(3)
C13 C8 C9 C10 -0.4(4)
C14 N1 C6 C1 101.1(3)
C14 N1 C6 C5 -132.9(3)
C14 N1 C7 O1 179.6(3)
C14 N1 C7 C8 0.3(3)
C15 C11 C12 C13 178.3(2)
C15 C16 C17 C18 -173.0(2)
C15 C16 C17 C20 -0.2(4)
C16 C15 C22 C21 1.3(4)
C16 C17 C18 O3 -7.0(4)
C16 C17 C18 N2 171.8(2)
C16 C17 C20 C19 -172.9(2)
C16 C17 C20 C21 1.5(4)
C17 C20 C21 C22 -1.4(4)
C18 N2 C19 O4 180.0(3)
C18 N2 C19 C20 -1.3(3)
C18 N2 C23 C24 -142.2(2)
C18 N2 C23 C28 91.9(3)
C18 C17 C20 C19 1.1(3)
C18 C17 C20 C21 175.6(2)
C19 N2 C18 O3 -179.3(2)
C19 N2 C18 C17 1.9(3)
C19 N2 C23 C24 59.7(3)
C19 N2 C23 C28 -66.2(3)
C19 C20 C21 C22 171.7(3)
C20 C17 C18 O3 179.4(3)
C20 C17 C18 N2 -1.9(3)
C20 C21 C22 C15 0.0(4)
C22 C15 C16 C17 -1.2(4)
C23 N2 C18 O3 19.5(4)
C23 N2 C18 C17 -159.2(2)
C23 N2 C19 O4 -20.5(4)
C23 N2 C19 C20 158.2(2)
C23 C24 C25 C26 59.0(3)
C24 C23 C28 N3 -179.8(2)
C24 C23 C28 C27 55.3(3)
C24 C25 C26 C27 -60.3(3)
C25 C26 C27 C28 57.8(3)
C26 C27 C28 N3 -177.8(2)
C26 C27 C28 C23 -55.1(3)
C28 N3 C29 O5 -12.3(4)
C28 N3 C29 C30 167.6(2)
C28 N3 C36 O6 9.6(4)
C28 N3 C36 C35 -169.7(2)
C28 C23 C24 C25 -56.1(3)
C29 N3 C28 C23 -63.1(3)
C29 N3 C28 C27 61.0(3)
C29 N3 C36 O6 177.2(2)
C29 N3 C36 C35 -2.1(3)
C29 C30 C31 C32 179.6(3)
C29 C30 C35 C34 179.6(2)
C29 C30 C35 C36 -2.3(3)
C30 C31 C32 C33 0.3(4)
C30 C35 C36 O6 -176.5(3)
C30 C35 C36 N3 2.7(3)
C31 C30 C35 C34 -1.6(4)
C31 C30 C35 C36 176.5(2)
C31 C32 C33 C34 -1.3(4)
C31 C32 C33 C37 -178.9(3)
C32 C33 C34 C35 0.8(4)
C32 C33 C37 C38 42.8(4)
C32 C33 C37 C44 -140.4(3)
C33 C34 C35 C30 0.6(4)
C33 C34 C35 C36 -177.1(2)
C33 C37 C38 C39 173.2(2)
C33 C37 C44 C43 -174.0(3)
C34 C33 C37 C38 -134.9(3)
C34 C33 C37 C44 41.9(4)
C34 C35 C36 O6 1.4(4)
C34 C35 C36 N3 -179.4(3)
C35 C30 C31 C32 1.2(4)
C36 N3 C28 C23 102.6(3)
C36 N3 C28 C27 -133.3(2)
C36 N3 C29 O5 -179.2(2)
C36 N3 C29 C30 0.7(3)
C37 C33 C34 C35 178.5(2)
C37 C38 C39 C40 -171.5(3)
C37 C38 C39 C42 0.9(4)
C38 C37 C44 C43 2.8(4)
C38 C39 C40 O7 -8.6(6)
C38 C39 C40 N4 169.1(3)
C38 C39 C42 C41 -171.6(3)
C38 C39 C42 C43 3.0(5)
C39 C42 C43 C44 -3.8(4)
C40 N4 C1 C2 -142.4(3)
C40 N4 C1 C6 94.5(3)
C40 N4 C41 O8 179.0(3)
C40 N4 C41 C42 -3.2(4)
C40 C39 C42 C41 2.1(3)
C40 C39 C42 C43 176.8(3)
C41 N4 C1 C2 52.2(5)
C41 N4 C1 C6 -70.9(4)
C41 N4 C40 O7 -177.7(3)
C41 N4 C40 C39 4.5(3)
C41 C42 C43 C44 169.5(3)
C42 C39 C40 O7 178.3(3)
C42 C39 C40 N4 -4.0(3)
C42 C43 C44 C37 1.0(4)
C44 C37 C38 C39 -3.7(4)
